data_2201220
loop_
_publ_author_name
'Sun, Zi-Guang'
'Long, La-Sheng'
'Ren, Yan-Ping'
'Huang, Rong-Bin'
'Zheng, Lan-Sun'
'Ng, Seik Weng'

_publ_section_title
;
 Tetradecaaquatetrasodium hexaaquanickel(II) decavanadate(V) trihydrate
;
_journal_issue 5
_journal_name_full 'Acta Crystallographica Section E'
_journal_page_first i34
_journal_page_last i36
_journal_paper_doi 10.1107/S1600536802005421
_journal_volume 58
_journal_year 2002
_chemical_formula_iupac 'Na4 Ni (V10 O28), 23H2 O'
_chemical_formula_moiety 'H12 Ni O6 2+, H28 Na4 O42 V10 2-, 3(H2O)'
_chemical_formula_sum 'H46 Na4 Ni O51 V10'
_chemical_formula_weight 1522.44
_chemical_name_systematic
;
Tetradecaaquatetrasodium hexaaquanickel(II) decavanadate(V) trihydrate
;
_space_group_IT_number 2
_symmetry_cell_setting triclinic
_symmetry_space_group_name_Hall '-P 1'
_symmetry_space_group_name_H-M 'P -1'
_atom_sites_solution_hydrogens geom
_atom_sites_solution_primary direct
_atom_sites_solution_secondary difmap
_audit_creation_method SHELXL-97
_cell_angle_alpha 91.81(3)
_cell_angle_beta 91.85(3)
_cell_angle_gamma 104.32(3)
_cell_formula_units_Z 2
_cell_length_a 8.925(2)
_cell_length_b 13.862(3)
_cell_length_c 18.341(4)
_cell_measurement_reflns_used 25
_cell_measurement_temperature 298(2)
_cell_measurement_theta_max 13.9
_cell_measurement_theta_min 12.8
_cell_volume 2195.6(9)
_computing_cell_refinement 'CAD-4 Software'
_computing_data_collection 'CAD-4 Software (Enraf-Nonius, 1988)'
_computing_data_reduction 'XCAD4 (Harms, 1997)'
_computing_molecular_graphics 'ORTEPII (Johnson, 1976)'
_computing_publication_material SHELXL97
_computing_structure_refinement 'SHELXL97 (Sheldrick, 1997)'
_computing_structure_solution 'SHELXS97 (Sheldrick, 1997)'
_diffrn_ambient_temperature 298(2)
_diffrn_measured_fraction_theta_full 0.994
_diffrn_measured_fraction_theta_max 0.994
_diffrn_measurement_device_type 'Enraf-Nonius CAD-4'
_diffrn_measurement_method \w
_diffrn_radiation_monochromator graphite
_diffrn_radiation_source 'fine-focus sealed tube'
_diffrn_radiation_type MoK\a
_diffrn_radiation_wavelength 0.71073
_diffrn_reflns_av_R_equivalents 0.027
_diffrn_reflns_av_sigmaI/netI 0.046
_diffrn_reflns_limit_h_max 11
_diffrn_reflns_limit_h_min 0
_diffrn_reflns_limit_k_max 16
_diffrn_reflns_limit_k_min -17
_diffrn_reflns_limit_l_max 22
_diffrn_reflns_limit_l_min -22
_diffrn_reflns_number 9182
_diffrn_reflns_theta_full 26.0
_diffrn_reflns_theta_max 26.0
_diffrn_reflns_theta_min 1.1
_diffrn_standards_decay_% 0
_diffrn_standards_interval_time 60
_diffrn_standards_number 3
_exptl_absorpt_coefficient_mu 2.62
_exptl_absorpt_correction_T_max 0.290
_exptl_absorpt_correction_T_min 0.245
_exptl_absorpt_correction_type '\y scan'
_exptl_absorpt_process_details '(North et al., 1968)'
_exptl_crystal_colour Pink
_exptl_crystal_density_diffrn 2.303
_exptl_crystal_density_method 'not measured'
_exptl_crystal_description Block
_exptl_crystal_F_000 1512
_exptl_crystal_size_max 0.50
_exptl_crystal_size_mid 0.25
_exptl_crystal_size_min 0.11
_refine_diff_density_max 0.53
_refine_diff_density_min -0.56
_refine_ls_extinction_method none
_refine_ls_goodness_of_fit_ref 1.02
_refine_ls_hydrogen_treatment refxyz
_refine_ls_matrix_type full
_refine_ls_number_parameters 748
_refine_ls_number_reflns 8594
_refine_ls_number_restraints 71
_refine_ls_restrained_S_all 1.01
_refine_ls_R_factor_all 0.065
_refine_ls_R_factor_gt 0.040
_refine_ls_shift/su_max <0.001
_refine_ls_shift/su_mean <0.001
_refine_ls_structure_factor_coef Fsqd
_refine_ls_weighting_details 'calc w = 1/[\s^2^(Fo^2^)+(0.0427P)^2^+1.0711P] where P = (Fo^2^+2Fc^2^)/3'
_refine_ls_weighting_scheme calc
_refine_ls_wR_factor_gt 0.089
_refine_ls_wR_factor_ref 0.100
_reflns_number_gt 6270
_reflns_number_total 8594
_reflns_threshold_expression I>2\s(I)
_cod_data_source_file ya6097.cif
_cod_data_source_block I
_cod_depositor_comments
;
The following automatic conversions were performed:
'_symmetry_cell_setting' value 'Triclinic' changed to 'triclinic'
according to '/home/saulius/struct/CIF-dictionaries/cif_core.dic'
dictionary named 'cif_core.dic' version 2.4.1 from 2010-06-29.

Automatic conversion script
Id: cif_fix_enum 1527 2010-12-29 10:47:43Z saulius 

The following automatic conversions were performed:

'_symmetry_cell_setting' value 'Triclinic' changed to 'triclinic'
according to /home/saulius/struct/CIF-dictionaries/cif_core.dic
dictionary named 'cif_core.dic' version 2.4.1 from 2010-06-29.

Automatic conversion script
Id: cif_fix_values 1715 2011-07-08 13:25:40Z adriana 
;
_cod_original_cell_volume 2195.5(8)
_cod_database_code 2201220
_cod_database_fobs_code 2201220

loop_
_symmetry_equiv_pos_as_xyz
'x, y, z'
'-x, -y, -z'

loop_
_atom_site_label
_atom_site_fract_x
_atom_site_fract_y
_atom_site_fract_z
_atom_site_U_iso_or_equiv
_atom_site_adp_type
_atom_site_calc_flag
_atom_site_refinement_flags
_atom_site_occupancy
_atom_site_disorder_assembly
_atom_site_disorder_group
_atom_site_type_symbol
Ni1 0.51980(6) 0.75713(4) 0.24874(3) 0.02339(14) Uani d . 1 . . Ni
V1 1.04483(8) 0.88632(5) -0.11579(4) 0.01989(17) Uani d . 1 . . V
V2 0.98071(8) 0.89853(5) 0.12389(4) 0.01966(16) Uani d . 1 . . V
V3 1.19773(9) 0.82060(6) 0.02127(4) 0.02303(18) Uani d . 1 . . V
V4 0.84823(9) 0.74714(5) -0.00557(4) 0.02337(18) Uani d . 1 . . V
V5 1.18889(8) 1.04061(5) 0.01413(4) 0.01687(16) Uani d . 1 . . V
V6 0.79087(8) 0.25867(5) 0.49586(4) 0.02219(17) Uani d . 1 . . V
V7 1.02179(8) 0.37485(5) 0.38700(4) 0.01882(16) Uani d . 1 . . V
V8 0.81267(8) 0.48000(5) 0.48244(4) 0.01634(16) Uani d . 1 . . V
V9 0.86214(9) 0.70758(6) 0.47248(4) 0.02267(17) Uani d . 1 . . V
V10 1.05245(8) 0.59845(5) 0.37444(4) 0.01836(16) Uani d . 1 . . V
Na1 0.5000 0.5000 0.0000 0.0481(8) Uani d S 1 . . Na
Na2 0.7076(2) 0.44162(16) 0.15135(11) 0.0418(5) Uani d . 1 . . Na
Na3 0.4850(2) 0.24783(15) 0.25365(11) 0.0342(4) Uani d . 1 . . Na
Na4 0.2635(2) 0.04865(16) 0.35560(12) 0.0411(5) Uani d . 1 . . Na
Na5 0.5000 0.0000 0.5000 0.0363(7) Uani d S 1 . . Na
O1 1.0104(3) 0.9053(2) 0.00392(15) 0.0163(6) Uani d . 1 . . O
O2 1.0745(4) 0.8835(2) -0.20194(16) 0.0285(7) Uani d . 1 . . O
O3 0.8974(3) 0.7729(2) -0.10323(16) 0.0232(7) Uani d . 1 . . O
O4 1.2035(3) 0.8379(2) -0.07840(16) 0.0241(7) Uani d . 1 . . O
O5 0.9530(4) 0.9039(2) 0.21043(16) 0.0273(7) Uani d . 1 . . O
O6 1.1456(3) 0.8473(2) 0.11791(16) 0.0234(7) Uani d . 1 . . O
O7 0.8395(3) 0.7826(2) 0.09280(16) 0.0238(7) Uani d . 1 . . O
O8 0.8303(3) 0.9750(2) 0.08851(15) 0.0185(6) Uani d . 1 . . O
O9 1.1116(3) 1.0350(2) 0.11259(15) 0.0170(6) Uani d . 1 . . O
O10 1.3121(3) 0.9681(2) 0.02871(16) 0.0226(7) Uani d . 1 . . O
O11 1.2938(3) 1.1598(2) 0.02227(16) 0.0224(7) Uani d . 1 . . O
O12 1.3420(4) 0.7730(2) 0.03757(18) 0.0329(8) Uani d . 1 . . O
O13 1.0314(4) 0.7133(2) 0.01179(17) 0.0261(7) Uani d . 1 . . O
O14 0.7209(4) 0.6436(2) -0.01234(19) 0.0373(8) Uani d . 1 . . O
O15 0.9834(3) 0.4014(2) 0.50532(15) 0.0173(6) Uani d . 1 . . O
O16 0.6402(4) 0.1671(2) 0.48808(19) 0.0325(8) Uani d . 1 . . O
O17 0.6819(3) 0.3695(2) 0.47561(16) 0.0203(6) Uani d . 1 . . O
O18 0.8495(3) 0.2756(2) 0.39899(16) 0.0219(6) Uani d . 1 . . O
O19 1.1530(3) 0.3067(2) 0.42804(16) 0.0226(7) Uani d . 1 . . O
O20 1.0511(4) 0.3652(2) 0.30110(17) 0.0286(7) Uani d . 1 . . O
O21 0.8930(3) 0.4734(2) 0.38613(15) 0.0171(6) Uani d . 1 . . O
O22 0.9109(3) 0.6713(2) 0.37750(16) 0.0220(6) Uani d . 1 . . O
O23 1.0810(3) 0.5882(2) 0.28846(16) 0.0261(7) Uani d . 1 . . O
O24 1.2155(3) 0.7013(2) 0.40643(16) 0.0223(7) Uani d . 1 . . O
O25 1.0497(3) 0.7990(2) 0.48396(16) 0.0242(7) Uani d . 1 . . O
O26 0.7419(4) 0.7732(2) 0.45361(18) 0.0323(8) Uani d . 1 . . O
O27 0.7163(3) 0.5680(2) 0.46581(16) 0.0213(6) Uani d . 1 . . O
O28 0.8270(3) 0.4966(2) 0.58633(15) 0.0174(6) Uani d . 1 . . O
O1w 0.7000(6) 0.4267(3) 0.0219(2) 0.0608(12) Uani d D 1 . . O
H11 0.783(5) 0.459(3) 0.004(4) 0.073 Uiso d D 1 . . H
H12 0.682(6) 0.3656(13) 0.009(3) 0.073 Uiso d D 1 . . H
O2w 0.4840(5) 0.5001(3) 0.1301(2) 0.0467(10) Uani d D 1 . . O
H21 0.422(6) 0.449(2) 0.147(3) 0.056 Uiso d D 1 . . H
H22 0.481(6) 0.551(2) 0.156(3) 0.056 Uiso d D 1 . . H
O3w 0.9320(6) 0.3839(3) 0.1567(2) 0.0566(12) Uani d D 1 . . O
H31 0.945(7) 0.333(3) 0.133(2) 0.068 Uiso d D 1 . . H
H32 0.979(7) 0.388(4) 0.1981(16) 0.068 Uiso d D 1 . . H
O4w 0.8688(5) 0.6117(3) 0.1725(2) 0.0432(9) Uani d D 1 . . O
H41 0.900(6) 0.654(3) 0.140(2) 0.052 Uiso d D 1 . . H
H42 0.826(6) 0.637(3) 0.206(2) 0.052 Uiso d D 1 . . H
O5w 0.6518(4) 0.4140(3) 0.27762(19) 0.0358(8) Uani d D 1 . . O
H51 0.724(4) 0.415(4) 0.3090(19) 0.043 Uiso d D 1 . . H
H52 0.586(4) 0.441(4) 0.296(2) 0.043 Uiso d D 1 . . H
O6w 0.5611(4) 0.2584(3) 0.1279(2) 0.0374(8) Uani d D 1 . . O
H61 0.479(3) 0.234(4) 0.102(2) 0.045 Uiso d D 1 . . H
H62 0.633(3) 0.232(3) 0.115(3) 0.045 Uiso d D 1 . . H
O7w 0.2999(4) 0.3351(3) 0.2117(2) 0.0414(9) Uani d D 1 . . O
H71 0.245(4) 0.303(4) 0.1761(18) 0.050 Uiso d D 1 . . H
H72 0.243(4) 0.352(4) 0.243(2) 0.050 Uiso d D 1 . . H
O8w 0.6774(4) 0.1614(3) 0.2886(2) 0.0367(8) Uani d D 1 . . O
H81 0.734(4) 0.191(4) 0.3246(17) 0.044 Uiso d D 1 . . H
H82 0.734(4) 0.145(4) 0.2561(18) 0.044 Uiso d D 1 . . H
O9w 0.3255(4) 0.0814(3) 0.23084(19) 0.0366(8) Uani d D 1 . . O
H91 0.254(4) 0.071(4) 0.1980(19) 0.044 Uiso d D 1 . . H
H92 0.400(4) 0.059(4) 0.216(2) 0.044 Uiso d D 1 . . H
O10w 0.3988(4) 0.2292(3) 0.3776(2) 0.0397(9) Uani d D 1 . . O
H101 0.321(3) 0.251(4) 0.388(3) 0.048 Uiso d D 1 . . H
H102 0.476(3) 0.259(3) 0.405(2) 0.048 Uiso d D 1 . . H
O11w 0.0305(6) 0.0964(4) 0.3530(3) 0.0678(14) Uani d D 1 . . O
H111 -0.019(6) 0.117(5) 0.386(2) 0.081 Uiso d D 1 . . H
H112 -0.019(6) 0.092(5) 0.3124(15) 0.081 Uiso d D 1 . . H
O12w 0.1409(4) -0.1247(3) 0.3277(2) 0.0366(8) Uani d D 1 . . O
H121 0.104(5) -0.149(4) 0.3668(14) 0.044 Uiso d D 1 . . H
H122 0.070(4) -0.129(4) 0.2954(17) 0.044 Uiso d D 1 . . H
O13w 0.2364(5) 0.0206(3) 0.4854(2) 0.0487(10) Uani d D 1 . . O
H131 0.172(5) -0.0341(18) 0.493(3) 0.058 Uiso d D 1 . . H
H132 0.214(6) 0.068(2) 0.510(3) 0.058 Uiso d D 1 . . H
O14w 0.5033(4) 0.0001(3) 0.3708(2) 0.0395(9) Uani d D 1 . . O
H141 0.497(6) -0.0583(13) 0.354(3) 0.047 Uiso d D 1 . . H
H142 0.562(5) 0.042(2) 0.345(2) 0.047 Uiso d D 1 . . H
O15w 0.3900(4) 0.6133(3) 0.25155(18) 0.0298(7) Uani d D 1 . . O
H151 0.2921(13) 0.602(4) 0.252(2) 0.036 Uiso d D 1 . . H
H152 0.423(4) 0.586(3) 0.2873(18) 0.036 Uiso d D 1 . . H
O16w 0.7136(4) 0.7075(3) 0.2697(2) 0.0372(9) Uani d D 1 . . O
H161 0.763(6) 0.704(3) 0.3094(15) 0.045 Uiso d D 1 . . H
H162 0.700(6) 0.654(2) 0.245(2) 0.045 Uiso d D 1 . . H
O17w 0.6469(4) 0.9018(3) 0.24623(19) 0.0325(8) Uani d D 1 . . O
H171 0.7435(16) 0.910(4) 0.242(3) 0.039 Uiso d D 1 . . H
H172 0.611(4) 0.935(3) 0.215(2) 0.039 Uiso d D 1 . . H
O18w 0.3229(4) 0.8034(3) 0.22962(19) 0.0372(9) Uani d D 1 . . O
H181 0.275(5) 0.801(4) 0.1890(12) 0.045 Uiso d D 1 . . H
H182 0.279(5) 0.829(4) 0.2625(16) 0.045 Uiso d D 1 . . H
O19w 0.4932(4) 0.7834(3) 0.35793(16) 0.0265(7) Uani d D 1 . . O
H191 0.568(3) 0.782(3) 0.3872(19) 0.032 Uiso d D 1 . . H
H192 0.408(2) 0.752(3) 0.375(2) 0.032 Uiso d D 1 . . H
O20w 0.5485(4) 0.7312(3) 0.13999(17) 0.0295(8) Uani d D 1 . . O
H201 0.486(3) 0.748(4) 0.110(2) 0.035 Uiso d D 1 . . H
H202 0.6403(19) 0.749(4) 0.126(2) 0.035 Uiso d D 1 . . H
O21w 0.4617(4) 0.5095(3) 0.36387(19) 0.0371(9) Uani d D 1 . . O
H211 0.532(3) 0.535(4) 0.3960(19) 0.044 Uiso d D 1 . . H
H212 0.373(2) 0.506(4) 0.381(2) 0.044 Uiso d D 1 . . H
O22w 0.5382(4) 1.0058(3) 0.14203(19) 0.0378(9) Uani d D 1 . . O
H221 0.482(4) 0.984(4) 0.1041(16) 0.045 Uiso d D 1 . . H
H222 0.6317(18) 1.008(4) 0.134(2) 0.045 Uiso d D 1 . . H
O23w 0.868(2) 0.4466(15) -0.0974(11) 0.141(7) Uani d PD 0.50 A 1 O
H231 0.90(3) 0.499(9) -0.122(10) 0.169 Uiso d PD 0.50 B 1 H
H232 0.90(3) 0.400(10) -0.115(11) 0.169 Uiso d PD 0.50 C 1 H
O23' 0.968(3) 0.480(2) -0.0420(12) 0.225(12) Uani d PD 0.50 . 2 O
H233 1.0000 0.5000 0.0000 0.271 Uiso d SD 1 D 2 H
H234 0.873(15) 0.45(3) -0.043(5) 0.271 Uiso d PD 0.50 E 2 H

loop_
_atom_site_aniso_label
_atom_site_aniso_U_11
_atom_site_aniso_U_22
_atom_site_aniso_U_33
_atom_site_aniso_U_12
_atom_site_aniso_U_13
_atom_site_aniso_U_23
Ni1 0.0214(3) 0.0301(3) 0.0203(3) 0.0092(2) 0.0011(2) 0.0027(2)
V1 0.0215(4) 0.0228(4) 0.0162(4) 0.0075(3) -0.0002(3) -0.0019(3)
V2 0.0216(4) 0.0215(4) 0.0154(4) 0.0045(3) -0.0005(3) 0.0026(3)
V3 0.0233(4) 0.0243(4) 0.0242(4) 0.0120(3) -0.0041(3) -0.0005(3)
V4 0.0251(4) 0.0183(4) 0.0243(4) 0.0010(3) -0.0020(3) 0.0008(3)
V5 0.0127(3) 0.0215(4) 0.0160(4) 0.0037(3) -0.0008(3) -0.0008(3)
V6 0.0228(4) 0.0181(4) 0.0225(4) -0.0005(3) -0.0021(3) 0.0013(3)
V7 0.0217(4) 0.0203(4) 0.0149(4) 0.0065(3) 0.0000(3) -0.0017(3)
V8 0.0129(3) 0.0204(4) 0.0155(4) 0.0040(3) -0.0012(3) 0.0000(3)
V9 0.0242(4) 0.0227(4) 0.0233(4) 0.0108(3) -0.0033(3) -0.0002(3)
V10 0.0195(4) 0.0199(4) 0.0151(4) 0.0036(3) 0.0005(3) 0.0022(3)
Na1 0.0464(18) 0.0416(18) 0.047(2) -0.0059(14) -0.0150(15) 0.0167(15)
Na2 0.0487(13) 0.0462(13) 0.0348(12) 0.0204(10) -0.0023(10) 0.0026(10)
Na3 0.0314(10) 0.0393(11) 0.0311(11) 0.0074(9) 0.0012(8) 0.0030(9)
Na4 0.0481(13) 0.0412(12) 0.0375(12) 0.0176(10) -0.0003(10) 0.0048(10)
Na5 0.0368(15) 0.0285(14) 0.0376(17) -0.0031(12) -0.0055(13) 0.0086(12)
O1 0.0155(14) 0.0172(14) 0.0163(15) 0.0048(11) -0.0004(11) -0.0010(12)
O2 0.0349(18) 0.0330(18) 0.0186(17) 0.0112(15) 0.0003(14) -0.0053(14)
O3 0.0272(16) 0.0213(16) 0.0198(17) 0.0049(13) -0.0052(13) -0.0047(13)
O4 0.0246(16) 0.0294(17) 0.0215(17) 0.0142(13) -0.0028(13) -0.0049(13)
O5 0.0301(17) 0.0347(18) 0.0168(17) 0.0073(14) -0.0008(13) 0.0028(14)
O6 0.0264(16) 0.0290(17) 0.0170(16) 0.0113(14) -0.0045(13) 0.0026(13)
O7 0.0259(16) 0.0211(16) 0.0222(17) 0.0009(13) 0.0016(13) 0.0056(13)
O8 0.0158(14) 0.0232(15) 0.0166(15) 0.0048(12) 0.0024(11) 0.0006(12)
O9 0.0162(14) 0.0213(15) 0.0137(15) 0.0055(12) -0.0011(11) -0.0002(12)
O10 0.0168(15) 0.0298(17) 0.0215(17) 0.0069(13) -0.0016(12) -0.0013(13)
O11 0.0170(14) 0.0271(16) 0.0209(16) 0.0013(12) 0.0009(12) 0.0010(13)
O12 0.0334(18) 0.0361(19) 0.034(2) 0.0194(15) -0.0098(15) -0.0031(15)
O13 0.0333(18) 0.0178(15) 0.0284(18) 0.0091(13) -0.0052(14) 0.0022(13)
O14 0.042(2) 0.0238(18) 0.039(2) -0.0051(15) -0.0050(16) 0.0005(15)
O15 0.0168(14) 0.0190(15) 0.0163(15) 0.0054(12) -0.0020(11) -0.0003(12)
O16 0.0297(18) 0.0250(17) 0.036(2) -0.0059(14) -0.0031(15) 0.0010(15)
O17 0.0144(14) 0.0259(16) 0.0185(16) 0.0014(12) -0.0026(12) 0.0002(12)
O18 0.0239(16) 0.0191(15) 0.0211(17) 0.0037(12) -0.0035(12) -0.0036(12)
O19 0.0256(16) 0.0264(16) 0.0182(16) 0.0116(13) -0.0004(13) -0.0034(13)
O20 0.0354(18) 0.0334(18) 0.0183(17) 0.0115(15) 0.0016(14) -0.0042(14)
O21 0.0165(14) 0.0207(15) 0.0149(15) 0.0064(12) -0.0004(11) -0.0011(12)
O22 0.0244(16) 0.0238(16) 0.0182(16) 0.0071(13) -0.0040(12) 0.0025(12)
O23 0.0282(17) 0.0303(18) 0.0183(17) 0.0041(14) 0.0010(13) 0.0028(13)
O24 0.0209(15) 0.0228(16) 0.0209(16) 0.0007(12) 0.0007(12) 0.0032(13)
O25 0.0293(17) 0.0208(16) 0.0213(17) 0.0043(13) -0.0021(13) 0.0022(13)
O26 0.0358(19) 0.0306(18) 0.036(2) 0.0186(15) -0.0057(15) 0.0022(15)
O27 0.0165(14) 0.0271(16) 0.0219(16) 0.0087(12) -0.0022(12) 0.0017(13)
O28 0.0142(14) 0.0241(15) 0.0148(15) 0.0066(12) 0.0019(11) 0.0010(12)
O1w 0.099(4) 0.042(2) 0.048(3) 0.030(2) 0.001(3) 0.003(2)
O2w 0.052(3) 0.041(2) 0.046(3) 0.014(2) -0.0086(19) -0.0107(19)
O3w 0.076(3) 0.069(3) 0.038(3) 0.048(3) -0.017(2) -0.014(2)
O4w 0.059(3) 0.039(2) 0.035(2) 0.0166(19) 0.0054(19) 0.0076(17)
O5w 0.0301(19) 0.052(2) 0.028(2) 0.0161(17) -0.0096(15) -0.0072(17)
O6w 0.034(2) 0.043(2) 0.037(2) 0.0143(17) 0.0023(17) -0.0035(17)
O7w 0.0315(19) 0.060(3) 0.034(2) 0.0161(18) -0.0037(16) -0.0163(19)
O8w 0.0284(18) 0.047(2) 0.032(2) 0.0079(16) -0.0047(15) -0.0134(17)
O9w 0.0319(19) 0.050(2) 0.026(2) 0.0086(17) -0.0082(15) -0.0051(16)
O10w 0.0295(19) 0.060(3) 0.032(2) 0.0158(18) 0.0004(16) -0.0091(18)
O11w 0.079(3) 0.087(3) 0.053(3) 0.055(3) -0.026(3) -0.023(3)
O12w 0.042(2) 0.041(2) 0.028(2) 0.0135(17) -0.0045(16) 0.0096(17)
O13w 0.057(3) 0.048(2) 0.046(3) 0.024(2) 0.003(2) 0.001(2)
O14w 0.047(2) 0.035(2) 0.036(2) 0.0111(18) -0.0021(17) -0.0037(17)
O15w 0.0243(17) 0.0333(19) 0.032(2) 0.0069(15) 0.0037(14) 0.0061(15)
O16w 0.034(2) 0.055(2) 0.029(2) 0.0240(18) -0.0063(16) 0.0008(17)
O17w 0.0268(17) 0.0334(19) 0.038(2) 0.0080(15) 0.0021(15) 0.0063(16)
O18w 0.035(2) 0.059(2) 0.0251(19) 0.0276(18) -0.0003(16) 0.0046(18)
O19w 0.0223(16) 0.041(2) 0.0164(17) 0.0075(15) 0.0042(13) 0.0037(14)
O20w 0.0196(16) 0.049(2) 0.0219(18) 0.0123(16) 0.0010(13) 0.0062(15)
O21w 0.0228(17) 0.058(2) 0.031(2) 0.0108(17) 0.0019(15) 0.0021(18)
O22w 0.0264(18) 0.055(2) 0.031(2) 0.0086(18) -0.0022(15) 0.0054(18)
O23w 0.175(17) 0.142(15) 0.147(16) 0.101(14) 0.089(13) 0.072(13)
O23' 0.24(3) 0.26(3) 0.15(2) 0.00(2) -0.03(2) 0.05(2)

loop_
_atom_type_symbol
_atom_type_description
_atom_type_scat_dispersion_real
_atom_type_scat_dispersion_imag
_atom_type_scat_source
H H 0.0000 0.0000 'International Tables Vol C Tables 4.2.6.8 and 6.1.1.4'
O O 0.0106 0.0060 'International Tables Vol C Tables 4.2.6.8 and 6.1.1.4'
Na Na 0.0362 0.0249 'International Tables Vol C Tables 4.2.6.8 and 6.1.1.4'
V V 0.3005 0.5294 'International Tables Vol C Tables 4.2.6.8 and 6.1.1.4'
Ni Ni 0.3393 1.1124 'International Tables Vol C Tables 4.2.6.8 and 6.1.1.4'

loop_
_geom_angle_atom_site_label_1
_geom_angle_atom_site_label_2
_geom_angle_atom_site_label_3
_geom_angle_site_symmetry_1
_geom_angle_site_symmetry_3
_geom_angle
_geom_angle_publ_flag
O18w Ni1 O16w . . 178.33(16) no
O18w Ni1 O15w . . 89.71(15) no
O16w Ni1 O15w . . 88.89(15) no
O18w Ni1 O17w . . 89.52(15) no
O16w Ni1 O17w . . 91.88(15) no
O15w Ni1 O17w . . 179.18(14) no
O18w Ni1 O20w . . 93.46(14) no
O16w Ni1 O20w . . 87.38(14) no
O15w Ni1 O20w . . 88.08(14) no
O17w Ni1 O20w . . 92.25(14) no
O18w Ni1 O19w . . 87.02(14) no
O16w Ni1 O19w . . 92.14(14) no
O15w Ni1 O19w . . 92.18(14) no
O17w Ni1 O19w . . 87.50(14) no
O20w Ni1 O19w . . 179.45(12) no
O2 V1 O3 . . 104.04(16) no
O2 V1 O4 . . 101.52(15) no
O3 V1 O4 . . 94.47(14) no
O2 V1 O9 . 2_775 101.02(14) no
O3 V1 O9 . 2_775 90.72(13) no
O4 V1 O9 . 2_775 154.87(13) no
O2 V1 O8 . 2_775 99.55(15) no
O3 V1 O8 . 2_775 154.91(13) no
O4 V1 O8 . 2_775 89.02(13) no
O9 V1 O8 2_775 2_775 76.39(11) no
O2 V1 O1 . . 174.82(14) no
O3 V1 O1 . . 80.58(12) no
O4 V1 O1 . . 80.24(12) no
O9 V1 O1 2_775 . 76.39(11) no
O8 V1 O1 2_775 . 75.54(11) no
O5 V2 O6 . . 104.03(15) no
O5 V2 O7 . . 102.53(15) no
O6 V2 O7 . . 94.91(14) no
O5 V2 O9 . . 99.68(14) no
O6 V2 O9 . . 91.11(13) no
O7 V2 O9 . . 154.79(13) no
O5 V2 O8 . . 99.17(14) no
O6 V2 O8 . . 155.13(13) no
O7 V2 O8 . . 88.63(13) no
O9 V2 O8 . . 76.14(11) no
O5 V2 O1 . . 174.14(14) no
O6 V2 O1 . . 80.86(12) no
O7 V2 O1 . . 80.03(12) no
O9 V2 O1 . . 76.80(11) no
O8 V2 O1 . . 75.51(11) no
O12 V3 O13 . . 104.21(16) no
O12 V3 O4 . . 103.02(16) no
O13 V3 O4 . . 93.04(15) no
O12 V3 O6 . . 100.23(15) no
O13 V3 O6 . . 90.59(14) no
O4 V3 O6 . . 154.79(13) no
O12 V3 O10 . . 98.91(15) no
O13 V3 O10 . . 156.73(13) no
O4 V3 O10 . . 84.21(13) no
O6 V3 O10 . . 82.69(13) no
O12 V3 O1 . . 173.30(14) no
O13 V3 O1 . . 82.08(12) no
O4 V3 O1 . . 78.66(12) no
O6 V3 O1 . . 77.15(11) no
O10 V3 O1 . . 74.72(11) no
O14 V4 O13 . . 104.81(17) no
O14 V4 O7 . . 101.27(16) no
O13 V4 O7 . . 91.06(14) no
O14 V4 O3 . . 103.02(16) no
O13 V4 O3 . . 90.90(14) no
O7 V4 O3 . . 154.25(13) no
O14 V4 O11 . 2_775 98.58(16) no
O13 V4 O11 . 2_775 156.61(13) no
O7 V4 O11 . 2_775 84.53(13) no
O3 V4 O11 . 2_775 83.55(13) no
O14 V4 O1 . . 173.73(15) no
O13 V4 O1 . . 81.40(12) no
O7 V4 O1 . . 77.46(12) no
O3 V4 O1 . . 77.46(12) no
O11 V4 O1 2_775 . 75.21(11) no
O10 V5 O11 . . 107.03(15) no
O10 V5 O8 . 2_775 98.10(14) no
O11 V5 O8 . 2_775 99.47(14) no
O10 V5 O9 . . 96.07(13) no
O11 V5 O9 . . 96.11(14) no
O8 V5 O9 2_775 . 154.82(12) no
O10 V5 O1 . 2_775 164.61(13) no
O11 V5 O1 . 2_775 88.24(13) no
O8 V5 O1 2_775 2_775 80.84(12) no
O9 V5 O1 . 2_775 80.00(11) no
O10 V5 O1 . . 86.37(13) no
O11 V5 O1 . . 166.37(13) no
O8 V5 O1 2_775 . 80.61(12) no
O9 V5 O1 . . 79.63(11) no
O1 V5 O1 2_775 . 78.29(11) no
O16 V6 O25 . 2_766 104.52(16) no
O16 V6 O24 . 2_766 100.89(16) no
O25 V6 O24 2_766 2_766 91.85(14) no
O16 V6 O18 . . 102.49(16) no
O25 V6 O18 2_766 . 90.87(13) no
O24 V6 O18 2_766 . 154.96(13) no
O16 V6 O17 . . 97.21(15) no
O25 V6 O17 2_766 . 158.26(13) no
O24 V6 O17 2_766 . 84.41(13) no
O18 V6 O17 . . 83.90(13) no
O16 V6 O15 . . 172.66(14) no
O25 V6 O15 2_766 . 82.78(12) no
O24 V6 O15 2_766 . 77.90(12) no
O18 V6 O15 . . 77.76(12) no
O17 V6 O15 . . 75.49(11) no
O20 V7 O18 . . 103.30(16) no
O20 V7 O19 . . 102.61(15) no
O18 V7 O19 . . 93.92(14) no
O20 V7 O28 . 2_766 100.28(15) no
O18 V7 O28 . 2_766 154.52(13) no
O19 V7 O28 . 2_766 90.23(13) no
O20 V7 O21 . . 100.30(14) no
O18 V7 O21 . . 89.84(12) no
O19 V7 O21 . . 155.25(13) no
O28 V7 O21 2_766 . 76.49(11) no
O20 V7 O15 . . 175.39(14) no
O18 V7 O15 . . 79.77(12) no
O19 V7 O15 . . 80.47(12) no
O28 V7 O15 2_766 . 76.15(11) no
O21 V7 O15 . . 76.14(11) no
O17 V8 O27 . . 106.93(14) no
O17 V8 O28 . . 98.27(14) no
O27 V8 O28 . . 97.45(13) no
O17 V8 O21 . . 96.70(14) no
O27 V8 O21 . . 97.05(13) no
O28 V8 O21 . . 155.13(12) no
O17 V8 O15 . . 87.77(12) no
O27 V8 O15 . . 165.29(13) no
O28 V8 O15 . . 80.63(11) no
O21 V8 O15 . . 80.23(11) no
O17 V8 O15 . 2_766 166.29(12) no
O27 V8 O15 . 2_766 86.74(13) no
O28 V8 O15 . 2_766 80.51(12) no
O21 V8 O15 . 2_766 80.25(12) no
O15 V8 O15 . 2_766 78.55(12) no
O26 V9 O25 . . 104.20(16) no
O26 V9 O19 . 2_766 103.30(16) no
O25 V9 O19 . 2_766 92.33(14) no
O26 V9 O22 . . 100.72(15) no
O25 V9 O22 . . 90.65(14) no
O19 V9 O22 2_766 . 154.26(13) no
O26 V9 O27 . . 100.13(15) no
O25 V9 O27 . . 155.59(13) no
O19 V9 O27 2_766 . 84.01(13) no
O22 V9 O27 . . 82.79(13) no
O26 V9 O15 . 2_766 174.07(15) no
O25 V9 O15 . 2_766 81.42(12) no
O19 V9 O15 2_766 2_766 78.09(12) no
O22 V9 O15 . 2_766 77.09(11) no
O27 V9 O15 . 2_766 74.20(10) no
O23 V10 O22 . . 103.43(15) no
O23 V10 O24 . . 102.75(15) no
O22 V10 O24 . . 94.91(14) no
O23 V10 O21 . . 100.04(14) no
O22 V10 O21 . . 91.94(13) no
O24 V10 O21 . . 153.93(13) no
O23 V10 O28 . 2_766 99.97(14) no
O22 V10 O28 . 2_766 155.19(13) no
O24 V10 O28 . 2_766 87.82(13) no
O21 V10 O28 . 2_766 75.86(11) no
O23 V10 O15 . 2_766 174.72(14) no
O22 V10 O15 . 2_766 81.01(12) no
O24 V10 O15 . 2_766 79.50(12) no
O21 V10 O15 . 2_766 76.78(11) no
O28 V10 O15 2_766 2_766 75.24(11) no
O1w Na1 O1w . 2_665 180.0 no
O1w Na1 O2w . 2_665 96.36(15) no
O1w Na1 O2w 2_665 2_665 83.64(15) no
O1w Na1 O2w . . 83.64(15) no
O1w Na1 O2w 2_665 . 96.36(15) no
O2w Na1 O2w 2_665 . 180.0(2) no
O1w Na1 O14 . . 79.99(15) no
O1w Na1 O14 2_665 . 100.01(15) no
O2w Na1 O14 2_665 . 79.68(13) no
O2w Na1 O14 . . 100.32(13) no
O1w Na1 O14 . 2_665 100.01(15) no
O1w Na1 O14 2_665 2_665 79.99(15) no
O2w Na1 O14 2_665 2_665 100.32(13) no
O2w Na1 O14 . 2_665 79.68(13) no
O14 Na1 O14 . 2_665 180.0 no
O3w Na2 O2w . . 172.91(18) no
O3w Na2 O1w . . 90.23(17) no
O2w Na2 O1w . . 82.73(16) no
O3w Na2 O5w . . 94.70(16) no
O2w Na2 O5w . . 92.29(15) no
O1w Na2 O5w . . 162.99(18) no
O3w Na2 O4w . . 88.77(17) no
O2w Na2 O4w . . 91.74(15) no
O1w Na2 O4w . . 100.92(17) no
O5w Na2 O4w . . 95.47(15) no
O3w Na2 O6w . . 86.18(16) no
O2w Na2 O6w . . 93.18(15) no
O1w Na2 O6w . . 78.36(16) no
O5w Na2 O6w . . 85.72(14) no
O4w Na2 O6w . . 174.89(15) no
O7w Na3 O8w . . 176.54(16) no
O7w Na3 O9w . . 97.29(14) no
O8w Na3 O9w . . 83.12(14) no
O7w Na3 O6w . . 83.35(14) no
O8w Na3 O6w . . 93.20(14) no
O9w Na3 O6w . . 91.60(14) no
O7w Na3 O10w . . 96.49(14) no
O8w Na3 O10w . . 86.97(14) no
O9w Na3 O10w . . 85.42(14) no
O6w Na3 O10w . . 176.98(16) no
O7w Na3 O5w . . 84.25(14) no
O8w Na3 O5w . . 95.34(13) no
O9w Na3 O5w . . 178.46(15) no
O6w Na3 O5w . . 88.44(14) no
O10w Na3 O5w . . 94.54(15) no
O11w Na4 O9w . . 97.22(17) no
O11w Na4 O14w . . 174.50(18) no
O9w Na4 O14w . . 88.09(14) no
O11w Na4 O12w . . 93.86(18) no
O9w Na4 O12w . . 93.09(15) no
O14w Na4 O12w . . 87.26(14) no
O11w Na4 O13w . . 89.17(17) no
O9w Na4 O13w . . 172.63(16) no
O14w Na4 O13w . . 85.45(15) no
O12w Na4 O13w . . 90.15(15) no
O11w Na4 O10w . . 87.62(17) no
O9w Na4 O10w . . 83.70(14) no
O14w Na4 O10w . . 91.55(14) no
O12w Na4 O10w . . 176.62(16) no
O13w Na4 O10w . . 92.92(15) no
O16 Na5 O16 2_656 . 180.00(8) no
O16 Na5 O14w 2_656 . 98.31(13) no
O16 Na5 O14w . . 81.69(13) no
O16 Na5 O14w 2_656 2_656 81.69(13) no
O16 Na5 O14w . 2_656 98.31(13) no
O14w Na5 O14w . 2_656 180.0000(10) no
O16 Na5 O13w 2_656 2_656 99.42(13) no
O16 Na5 O13w . 2_656 80.58(13) no
O14w Na5 O13w . 2_656 94.04(14) no
O14w Na5 O13w 2_656 2_656 85.96(14) no
O16 Na5 O13w 2_656 . 80.58(13) no
O16 Na5 O13w . . 99.42(13) no
O14w Na5 O13w . . 85.96(14) no
O14w Na5 O13w 2_656 . 94.04(14) no
O13w Na5 O13w 2_656 . 180.0000(10) no
V5 O1 V5 2_775 . 101.71(11) no
V5 O1 V2 2_775 . 93.04(11) no
V5 O1 V2 . . 93.22(11) no
V5 O1 V1 2_775 . 93.19(11) no
V5 O1 V1 . . 92.53(11) no
V2 O1 V1 . . 170.51(14) no
V5 O1 V3 2_775 . 170.28(14) no
V5 O1 V3 . . 88.01(10) no
V2 O1 V3 . . 86.67(10) no
V1 O1 V3 . . 85.99(10) no
V5 O1 V4 2_775 . 87.09(10) no
V5 O1 V4 . . 171.18(14) no
V2 O1 V4 . . 86.85(10) no
V1 O1 V4 . . 86.31(10) no
V3 O1 V4 . . 83.19(9) no
V1 O3 V4 . . 114.91(16) no
V1 O4 V3 . . 113.95(15) no
V2 O6 V3 . . 114.41(15) no
V2 O7 V4 . . 114.54(15) no
V5 O8 V1 2_775 2_775 108.81(14) no
V5 O8 V2 2_775 . 107.96(14) no
V1 O8 V2 2_775 . 99.01(12) no
V5 O9 V1 . 2_775 107.58(13) no
V5 O9 V2 . . 107.49(13) no
V1 O9 V2 2_775 . 101.04(12) no
V5 O10 V3 . . 110.85(15) no
V5 O11 V4 . 2_775 109.42(15) no
V3 O13 V4 . . 113.31(15) no
V4 O14 Na1 . . 167.3(2) no
V8 O15 V8 . 2_766 101.45(12) no
V8 O15 V10 . 2_766 93.87(11) no
V8 O15 V10 2_766 2_766 92.35(11) no
V8 O15 V7 . . 93.33(11) no
V8 O15 V7 2_766 . 92.41(11) no
V10 O15 V7 2_766 . 170.41(14) no
V8 O15 V6 . . 87.63(10) no
V8 O15 V6 2_766 . 170.92(14) no
V10 O15 V6 2_766 . 87.03(10) no
V7 O15 V6 . . 86.96(10) no
V8 O15 V9 . 2_766 170.77(14) no
V8 O15 V9 2_766 2_766 87.76(10) no
V10 O15 V9 2_766 2_766 86.20(10) no
V7 O15 V9 . 2_766 85.68(10) no
V6 O15 V9 . 2_766 83.16(9) no
V6 O16 Na5 . . 154.7(2) no
V8 O17 V6 . . 109.10(14) no
V7 O18 V6 . . 114.68(16) no
V7 O19 V9 . 2_766 114.82(15) no
V8 O21 V10 . . 107.45(14) no
V8 O21 V7 . . 107.81(13) no
V10 O21 V7 . . 101.01(12) no
V10 O22 V9 . . 114.92(15) no
V10 O24 V6 . 2_766 114.28(15) no
V6 O25 V9 2_766 . 112.63(15) no
V8 O27 V9 . . 111.28(14) no
V8 O28 V7 . 2_766 108.24(14) no
V8 O28 V10 . 2_766 107.90(13) no
V7 O28 V10 2_766 2_766 99.24(12) no
Na1 O1w Na2 . . 97.70(17) no
Na2 O2w Na1 . . 95.30(15) no
Na2 O5w Na3 . . 94.37(14) no
Na3 O6w Na2 . . 90.60(14) no
Na4 O9w Na3 . . 96.56(14) no
Na3 O10w Na4 . . 93.39(14) no
Na4 O13w Na5 . . 92.28(14) no
Na5 O14w Na4 . . 94.86(14) no

loop_
_geom_bond_atom_site_label_1
_geom_bond_atom_site_label_2
_geom_bond_site_symmetry_2
_geom_bond_distance
_geom_bond_publ_flag
Ni1 O18w . 2.038(3) no
Ni1 O16w . 2.043(3) no
Ni1 O15w . 2.046(3) no
Ni1 O17w . 2.048(3) no
Ni1 O20w . 2.051(3) no
Ni1 O19w . 2.056(3) no
V1 O2 . 1.612(3) no
V1 O3 . 1.810(3) no
V1 O4 . 1.834(3) no
V1 O9 2_775 1.974(3) no
V1 O8 2_775 2.007(3) no
V1 O1 . 2.243(3) no
V2 O5 . 1.616(3) no
V2 O6 . 1.791(3) no
V2 O7 . 1.841(3) no
V2 O9 . 1.983(3) no
V2 O8 . 2.009(3) no
V2 O1 . 2.227(3) no
V3 O12 . 1.609(3) no
V3 O13 . 1.822(3) no
V3 O4 . 1.852(3) no
V3 O6 . 1.895(3) no
V3 O10 . 2.045(3) no
V3 O1 . 2.288(3) no
V4 O14 . 1.594(3) no
V4 O13 . 1.830(3) no
V4 O7 . 1.864(3) no
V4 O3 . 1.882(3) no
V4 O11 2_775 2.043(3) no
V4 O1 . 2.307(3) no
V5 O10 . 1.684(3) no
V5 O11 . 1.685(3) no
V5 O8 2_775 1.886(3) no
V5 O9 . 1.951(3) no
V5 O1 2_775 2.115(3) no
V5 O1 . 2.138(3) no
V6 O16 . 1.604(3) no
V6 O25 2_766 1.830(3) no
V6 O24 2_766 1.866(3) no
V6 O18 . 1.874(3) no
V6 O17 . 2.049(3) no
V6 O15 . 2.274(3) no
V7 O20 . 1.612(3) no
V7 O18 . 1.817(3) no
V7 O19 . 1.834(3) no
V7 O28 2_766 1.987(3) no
V7 O21 . 1.991(3) no
V7 O15 . 2.241(3) no
V8 O17 . 1.679(3) no
V8 O27 . 1.688(3) no
V8 O28 . 1.908(3) no
V8 O21 . 1.936(3) no
V8 O15 . 2.120(3) no
V8 O15 2_766 2.130(3) no
V9 O26 . 1.606(3) no
V9 O25 . 1.834(3) no
V9 O19 2_766 1.847(3) no
V9 O22 . 1.892(3) no
V9 O27 . 2.045(3) no
V9 O15 2_766 2.320(3) no
V10 O23 . 1.613(3) no
V10 O22 . 1.803(3) no
V10 O24 . 1.833(3) no
V10 O21 . 1.975(3) no
V10 O28 2_766 2.030(3) no
V10 O15 2_766 2.238(3) no
Na1 O1w . 2.292(5) no
Na1 O1w 2_665 2.292(5) no
Na1 O2w 2_665 2.396(4) no
Na1 O2w . 2.396(4) no
Na1 O14 . 2.453(3) no
Na1 O14 2_665 2.453(3) no
Na2 O3w . 2.334(4) no
Na2 O2w . 2.358(5) no
Na2 O1w . 2.373(5) no
Na2 O5w . 2.407(4) no
Na2 O4w . 2.451(5) no
Na2 O6w . 2.569(4) no
Na3 O7w . 2.398(4) no
Na3 O8w . 2.406(4) no
Na3 O9w . 2.408(4) no
Na3 O6w . 2.424(4) no
Na3 O10w . 2.424(4) no
Na3 O5w . 2.432(4) no
Na4 O11w . 2.333(5) no
Na4 O9w . 2.402(4) no
Na4 O14w . 2.407(4) no
Na4 O12w . 2.412(4) no
Na4 O13w . 2.434(5) no
Na4 O10w . 2.509(5) no
Na5 O16 2_656 2.365(3) no
Na5 O16 . 2.365(3) no
Na5 O14w . 2.370(4) no
Na5 O14w 2_656 2.370(4) no
Na5 O13w 2_656 2.447(4) no
Na5 O13w . 2.447(4) no
O1 V5 2_775 2.115(3) no
O8 V5 2_775 1.886(3) no
O8 V1 2_775 2.007(3) no
O9 V1 2_775 1.974(3) no
O11 V4 2_775 2.043(3) no
O15 V8 2_766 2.130(3) no
O15 V10 2_766 2.238(3) no
O15 V9 2_766 2.320(3) no
O19 V9 2_766 1.847(3) no
O24 V6 2_766 1.866(3) no
O25 V6 2_766 1.830(3) no
O28 V7 2_766 1.987(3) no
O28 V10 2_766 2.030(3) no
O23' O23' 2_765 1.66(4) no

loop_
_geom_hbond_atom_site_label_D
_geom_hbond_atom_site_label_H
_geom_hbond_atom_site_label_A
_geom_hbond_site_symmetry_A
_geom_hbond_distance_DH
_geom_hbond_distance_HA
_geom_hbond_distance_DA
_geom_hbond_angle_DHA
_geom_hbond_publ_flag
O1w H11 O23w . 0.847(10) 2.05(5) 2.675(15) 131(6) no
O1w H12 O12 2_765 0.848(10) 2.036(16) 2.876(5) 170(5) no
O2w H21 O7w . 0.852(10) 2.112(19) 2.946(6) 166(5) no
O2w H22 O15w . 0.853(10) 2.19(3) 2.945(5) 148(4) no
O3w H31 O3 2_765 0.849(10) 2.34(3) 3.098(5) 149(5) no
O3w H32 O20 . 0.849(10) 2.04(2) 2.864(5) 165(6) no
O4w H41 O7 . 0.848(10) 2.19(3) 2.884(5) 140(4) no
O4w H42 O16w . 0.845(10) 1.953(15) 2.789(5) 170(5) no
O5w H51 O21 . 0.847(10) 2.03(2) 2.831(4) 158(5) no
O5w H52 O21w . 0.847(10) 2.052(17) 2.878(5) 165(4) no
O6w H61 O11 1_445 0.847(10) 2.201(15) 3.039(5) 170(4) no
O6w H62 O4 2_765 0.846(10) 2.063(12) 2.908(4) 175(4) no
O7w H71 O3 2_665 0.847(10) 1.910(13) 2.753(5) 174(5) no
O7w H72 O20 1_455 0.846(10) 2.088(18) 2.906(5) 163(4) no
O8w H81 O18 . 0.848(10) 1.873(14) 2.713(4) 170(5) no
O8w H82 O2 2_765 0.852(10) 2.119(18) 2.943(5) 163(4) no
O9w H91 O9 1_445 0.849(10) 1.953(14) 2.793(4) 170(4) no
O9w H92 O22w 1_545 0.850(10) 2.09(2) 2.904(5) 159(4) no
O10w H101 O19 1_455 0.849(10) 1.996(14) 2.838(4) 171(5) no
O10w H102 O17 . 0.847(10) 2.397(15) 3.233(5) 169(5) no
O11w H111 O19 1_455 0.849(10) 2.76(7) 3.108(6) 106(5) no
O11w H112 O2 2_665 0.846(10) 2.13(2) 2.940(6) 160(7) no
O12w H121 O25 1_445 0.844(10) 2.315(12) 3.148(5) 169(4) no
O12w H122 O5 1_445 0.843(10) 1.973(17) 2.783(5) 161(4) no
O13w H131 O25 1_445 0.848(10) 2.299(17) 3.110(5) 160(4) no
O13w H132 O26 2_666 0.849(10) 2.22(2) 2.994(5) 151(4) no
O14w H141 O19w 1_545 0.847(10) 2.19(2) 2.985(5) 156(5) no
O14w H142 O8w . 0.849(10) 2.047(13) 2.886(6) 169(5) no
O15w H151 O23 1_455 0.849(10) 1.99(2) 2.801(4) 160(4) no
O15w H152 O21w . 0.846(10) 1.862(14) 2.699(5) 170(4) no
O16w H161 O22 . 0.846(10) 1.94(2) 2.746(4) 160(5) no
O16w H162 O4w . 0.845(10) 2.21(5) 2.789(5) 126(5) no
O17w H171 O5 . 0.848(10) 1.994(17) 2.823(5) 165(5) no
O17w H172 O22w . 0.848(10) 1.876(12) 2.723(5) 177(5) no
O18w H181 O6 1_455 0.843(10) 1.94(2) 2.723(4) 155(4) no
O18w H182 O12w 1_565 0.848(10) 1.946(15) 2.783(5) 169(5) no
O19w H191 O26 . 0.845(10) 1.974(11) 2.818(4) 177(5) no
O19w H192 O24 1_455 0.846(10) 1.814(12) 2.653(4) 171(4) no
O20w H201 O12 1_455 0.843(10) 1.923(12) 2.763(4) 174(5) no
O20w H202 O7 . 0.847(10) 1.849(11) 2.696(4) 178(5) no
O21w H211 O27 . 0.846(10) 2.004(15) 2.835(5) 167(5) no
O21w H212 O28 2_666 0.847(10) 1.899(11) 2.744(4) 176(5) no
O22w H221 O10 1_455 0.845(10) 1.985(18) 2.794(5) 160(5) no
O22w H222 O8 . 0.845(10) 2.126(19) 2.938(4) 161(4) no

loop_
_geom_torsion_atom_site_label_1
_geom_torsion_atom_site_label_2
_geom_torsion_atom_site_label_3
_geom_torsion_atom_site_label_4
_geom_torsion_site_symmetry_1
_geom_torsion_site_symmetry_4
_geom_torsion
_geom_torsion_publ_flag
O10 V5 O1 V5 . 2_775 178.67(14) no
O11 V5 O1 V5 . 2_775 9.0(6) no
O8 V5 O1 V5 2_775 2_775 -82.50(13) no
O9 V5 O1 V5 . 2_775 81.81(12) no
O1 V5 O1 V5 2_775 2_775 0.0 no
O10 V5 O1 V2 . . 84.89(13) no
O11 V5 O1 V2 . . -84.8(6) no
O8 V5 O1 V2 2_775 . -176.28(12) no
O9 V5 O1 V2 . . -11.96(10) no
O1 V5 O1 V2 2_775 . -93.78(12) no
O10 V5 O1 V1 . . -87.55(13) no
O11 V5 O1 V1 . . 102.8(5) no
O8 V5 O1 V1 2_775 . 11.28(10) no
O9 V5 O1 V1 . . 175.60(12) no
O1 V5 O1 V1 2_775 . 93.78(12) no
O10 V5 O1 V3 . . -1.66(12) no
O11 V5 O1 V3 . . -171.3(5) no
O8 V5 O1 V3 2_775 . 97.17(11) no
O9 V5 O1 V3 . . -98.51(11) no
O1 V5 O1 V3 2_775 . 179.68(16) no
O6 V2 O1 V5 . 2_775 176.65(13) no
O7 V2 O1 V5 . 2_775 79.97(12) no
O9 V2 O1 V5 . 2_775 -90.03(11) no
O8 V2 O1 V5 . 2_775 -11.19(10) no
O6 V2 O1 V5 . . -81.43(13) no
O7 V2 O1 V5 . . -178.11(13) no
O9 V2 O1 V5 . . 11.89(10) no
O8 V2 O1 V5 . . 90.73(12) no
O6 V2 O1 V3 . . 6.39(11) no
O7 V2 O1 V3 . . -90.29(12) no
O9 V2 O1 V3 . . 99.71(11) no
O8 V2 O1 V3 . . 178.55(12) no
O6 V2 O1 V4 . . 89.74(12) no
O7 V2 O1 V4 . . -6.94(11) no
O9 V2 O1 V4 . . -176.94(11) no
O8 V2 O1 V4 . . -98.10(11) no
O3 V1 O1 V5 . 2_775 -81.15(12) no
O4 V1 O1 V5 . 2_775 -177.40(13) no
O9 V1 O1 V5 2_775 2_775 11.90(10) no
O8 V1 O1 V5 2_775 2_775 91.09(12) no
O3 V1 O1 V5 . . 176.97(13) no
O4 V1 O1 V5 . . 80.72(12) no
O9 V1 O1 V5 2_775 . -89.98(11) no
O8 V1 O1 V5 2_775 . -10.79(10) no
O3 V1 O1 V3 . . 89.14(12) no
O4 V1 O1 V3 . . -7.10(11) no
O9 V1 O1 V3 2_775 . -177.81(12) no
O8 V1 O1 V3 2_775 . -98.62(11) no
O3 V1 O1 V4 . . 5.72(11) no
O4 V1 O1 V4 . . -90.52(12) no
O9 V1 O1 V4 2_775 . 98.77(11) no
O8 V1 O1 V4 2_775 . 177.96(11) no
O13 V3 O1 V5 . . 179.66(13) no
O4 V3 O1 V5 . . -85.61(13) no
O6 V3 O1 V5 . . 87.23(13) no
O10 V3 O1 V5 . . 1.41(10) no
O13 V3 O1 V2 . . 86.32(13) no
O4 V3 O1 V2 . . -178.95(13) no
O6 V3 O1 V2 . . -6.11(11) no
O10 V3 O1 V2 . . -91.93(12) no
O13 V3 O1 V1 . . -87.66(13) no
O4 V3 O1 V1 . . 7.07(11) no
O6 V3 O1 V1 . . 179.91(12) no
O10 V3 O1 V1 . . 94.09(12) no
O13 V3 O1 V4 . . -0.91(12) no
O4 V3 O1 V4 . . 93.83(12) no
O6 V3 O1 V4 . . -93.33(12) no
O10 V3 O1 V4 . . -179.15(12) no
O13 V4 O1 V5 . 2_775 -179.32(13) no
O7 V4 O1 V5 . 2_775 -86.29(12) no
O3 V4 O1 V5 . 2_775 87.82(12) no
O11 V4 O1 V5 2_775 2_775 1.28(10) no
O13 V4 O1 V2 . . -86.11(12) no
O7 V4 O1 V2 . . 6.92(11) no
O3 V4 O1 V2 . . -178.97(12) no
O11 V4 O1 V2 2_775 . 94.49(11) no
O13 V4 O1 V1 . . 87.30(12) no
O7 V4 O1 V1 . . -179.68(12) no
O3 V4 O1 V1 . . -5.56(11) no
O11 V4 O1 V1 2_775 . -92.10(11) no
O13 V4 O1 V3 . . 0.91(12) no
O7 V4 O1 V3 . . 93.93(12) no
O3 V4 O1 V3 . . -91.95(12) no
O11 V4 O1 V3 2_775 . -178.50(12) no
O2 V1 O3 V4 . . 174.65(17) no
O4 V1 O3 V4 . . 71.59(18) no
O9 V1 O3 V4 2_775 . -83.80(17) no
O8 V1 O3 V4 2_775 . -25.7(4) no
O1 V1 O3 V4 . . -7.73(15) no
O14 V4 O3 V1 . . -178.82(18) no
O13 V4 O3 V1 . . -73.40(18) no
O7 V4 O3 V1 . . 20.9(4) no
O11 V4 O3 V1 2_775 . 83.82(17) no
O1 V4 O3 V1 . . 7.59(14) no
O2 V1 O4 V3 . . -175.35(17) no
O3 V1 O4 V3 . . -70.03(18) no
O9 V1 O4 V3 2_775 . 31.3(4) no
O8 V1 O4 V3 2_775 . 85.10(17) no
O1 V1 O4 V3 . . 9.60(15) no
O12 V3 O4 V1 . . 177.18(18) no
O13 V3 O4 V1 . . 71.83(18) no
O6 V3 O4 V1 . . -26.0(4) no
O10 V3 O4 V1 . . -84.99(17) no
O1 V3 O4 V1 . . -9.46(15) no
O5 V2 O6 V3 . . 174.82(17) no
O7 V2 O6 V3 . . 70.59(18) no
O9 V2 O6 V3 . . -84.91(17) no
O8 V2 O6 V3 . . -26.8(4) no
O1 V2 O6 V3 . . -8.47(15) no
O12 V3 O6 V2 . . -177.95(18) no
O13 V3 O6 V2 . . -73.39(18) no
O4 V3 O6 V2 . . 25.0(4) no
O10 V3 O6 V2 . . 84.26(17) no
O1 V3 O6 V2 . . 8.34(15) no
O5 V2 O7 V4 . . -175.93(17) no
O6 V2 O7 V4 . . -70.36(18) no
O9 V2 O7 V4 . . 32.8(4) no
O8 V2 O7 V4 . . 84.98(17) no
O1 V2 O7 V4 . . 9.45(15) no
O14 V4 O7 V2 . . 177.08(18) no
O13 V4 O7 V2 . . 71.75(17) no
O3 V4 O7 V2 . . -22.5(4) no
O11 V4 O7 V2 2_775 . -85.23(17) no
O1 V4 O7 V2 . . -9.20(14) no
O5 V2 O8 V5 . 2_775 -169.32(15) no
O6 V2 O8 V5 . 2_775 31.9(4) no
O7 V2 O8 V5 . 2_775 -66.85(15) no
O9 V2 O8 V5 . 2_775 92.88(15) no
O1 V2 O8 V5 . 2_775 13.20(12) no
O5 V2 O8 V1 . 2_775 77.44(15) no
O6 V2 O8 V1 . 2_775 -81.4(3) no
O7 V2 O8 V1 . 2_775 179.90(13) no
O9 V2 O8 V1 . 2_775 -20.36(11) no
O1 V2 O8 V1 . 2_775 -100.04(12) no
O10 V5 O9 V1 . 2_775 -179.15(14) no
O11 V5 O9 V1 . 2_775 72.93(15) no
O8 V5 O9 V1 2_775 2_775 -55.2(3) no
O1 V5 O9 V1 2_775 2_775 -14.19(12) no
O1 V5 O9 V1 . 2_775 -93.98(13) no
O10 V5 O9 V2 . . -71.07(15) no
O11 V5 O9 V2 . . -178.98(14) no
O8 V5 O9 V2 2_775 . 52.9(3) no
O1 V5 O9 V2 2_775 . 93.90(13) no
O1 V5 O9 V2 . . 14.10(12) no
O5 V2 O9 V5 . . 171.11(15) no
O6 V2 O9 V5 . . 66.67(15) no
O7 V2 O9 V5 . . -37.3(4) no
O8 V2 O9 V5 . . -91.74(14) no
O1 V2 O9 V5 . . -13.67(11) no
O5 V2 O9 V1 . 2_775 -76.29(15) no
O6 V2 O9 V1 . 2_775 179.27(13) no
O7 V2 O9 V1 . 2_775 75.2(3) no
O8 V2 O9 V1 . 2_775 20.85(12) no
O1 V2 O9 V1 . 2_775 98.92(13) no
O11 V5 O10 V3 . . 179.45(14) no
O8 V5 O10 V3 2_775 . -77.99(16) no
O9 V5 O10 V3 . . 81.14(16) no
O1 V5 O10 V3 2_775 . 6.9(6) no
O1 V5 O10 V3 . . 1.98(15) no
O12 V3 O10 V5 . . -179.81(18) no
O13 V3 O10 V5 . . -6.3(4) no
O4 V3 O10 V5 . . 77.88(17) no
O6 V3 O10 V5 . . -80.54(17) no
O1 V3 O10 V5 . . -1.92(14) no
O10 V5 O11 V4 . 2_775 -179.82(14) no
O8 V5 O11 V4 2_775 2_775 78.61(16) no
O9 V5 O11 V4 . 2_775 -81.54(15) no
O1 V5 O11 V4 2_775 2_775 -1.80(15) no
O1 V5 O11 V4 . 2_775 -10.6(6) no
O12 V3 O13 V4 . . 178.89(18) no
O4 V3 O13 V4 . . -76.86(18) no
O6 V3 O13 V4 . . 78.18(18) no
O10 V3 O13 V4 . . 5.5(5) no
O1 V3 O13 V4 . . 1.24(16) no
O14 V4 O13 V3 . . 179.67(19) no
O7 V4 O13 V3 . . -78.38(18) no
O3 V4 O13 V3 . . 75.94(18) no
O11 V4 O13 V3 2_775 . 0.2(5) no
O1 V4 O13 V3 . . -1.23(16) no
O13 V4 O14 Na1 . . 120.9(9) no
O7 V4 O14 Na1 . . 26.8(10) no
O3 V4 O14 Na1 . . -144.6(9) no
O11 V4 O14 Na1 2_775 . -59.3(10) no
O1w Na1 O14 V4 . . -118.9(10) no
O1w Na1 O14 V4 2_665 . 61.1(10) no
O2w Na1 O14 V4 2_665 . 142.7(10) no
O2w Na1 O14 V4 . . -37.3(10) no
O17 V8 O15 V8 . 2_766 179.12(14) no
O27 V8 O15 V8 . 2_766 1.5(6) no
O28 V8 O15 V8 . 2_766 -82.12(13) no
O21 V8 O15 V8 . 2_766 81.93(13) no
O15 V8 O15 V8 2_766 2_766 0.0 no
O17 V8 O15 V10 . 2_766 -87.69(13) no
O27 V8 O15 V10 . 2_766 94.7(5) no
O28 V8 O15 V10 . 2_766 11.07(11) no
O21 V8 O15 V10 . 2_766 175.12(12) no
O15 V8 O15 V10 2_766 2_766 93.19(13) no
O17 V8 O15 V7 . . 85.98(13) no
O27 V8 O15 V7 . . -91.7(5) no
O28 V8 O15 V7 . . -175.26(12) no
O21 V8 O15 V7 . . -11.21(10) no
O15 V8 O15 V7 2_766 . -93.14(13) no
O17 V8 O15 V6 . . -0.83(12) no
O27 V8 O15 V6 . . -178.5(5) no
O28 V8 O15 V6 . . 97.93(12) no
O21 V8 O15 V6 . . -98.02(12) no
O15 V8 O15 V6 2_766 . -179.95(16) no
O18 V7 O15 V8 . . -81.32(12) no
O19 V7 O15 V8 . . -177.10(13) no
O28 V7 O15 V8 2_766 . 90.29(12) no
O21 V7 O15 V8 . . 11.06(10) no
O18 V7 O15 V8 . 2_766 177.06(13) no
O19 V7 O15 V8 . 2_766 81.27(12) no
O28 V7 O15 V8 2_766 2_766 -11.34(10) no
O21 V7 O15 V8 . 2_766 -90.56(11) no
O18 V7 O15 V6 . . 6.12(11) no
O19 V7 O15 V6 . . -89.66(12) no
O28 V7 O15 V6 2_766 . 177.73(11) no
O21 V7 O15 V6 . . 98.51(11) no
O18 V7 O15 V9 . 2_766 89.48(12) no
O19 V7 O15 V9 . 2_766 -6.30(11) no
O28 V7 O15 V9 2_766 2_766 -98.91(11) no
O21 V7 O15 V9 . 2_766 -178.13(11) no
O25 V6 O15 V8 2_766 . 179.96(13) no
O24 V6 O15 V8 2_766 . -86.57(12) no
O18 V6 O15 V8 . . 87.48(12) no
O17 V6 O15 V8 . . 0.70(10) no
O25 V6 O15 V10 2_766 2_766 -86.04(12) no
O24 V6 O15 V10 2_766 2_766 7.43(11) no
O18 V6 O15 V10 . 2_766 -178.51(12) no
O17 V6 O15 V10 . 2_766 94.71(11) no
O25 V6 O15 V7 2_766 . 86.50(12) no
O24 V6 O15 V7 2_766 . 179.96(12) no
O18 V6 O15 V7 . . -5.98(11) no
O17 V6 O15 V7 . . -92.76(11) no
O25 V6 O15 V9 2_766 2_766 0.49(11) no
O24 V6 O15 V9 2_766 2_766 93.95(12) no
O18 V6 O15 V9 . 2_766 -91.99(12) no
O17 V6 O15 V9 . 2_766 -178.77(12) no
O25 V6 O16 Na5 2_766 . 13.2(5) no
O24 V6 O16 Na5 2_766 . -81.6(5) no
O18 V6 O16 Na5 . . 107.4(5) no
O17 V6 O16 Na5 . . -167.2(4) no
O14w Na5 O16 V6 . . -112.2(5) no
O14w Na5 O16 V6 2_656 . 67.8(5) no
O13w Na5 O16 V6 2_656 . -16.6(5) no
O13w Na5 O16 V6 . . 163.4(5) no
O27 V8 O17 V6 . . -179.65(14) no
O28 V8 O17 V6 . . -79.21(15) no
O21 V8 O17 V6 . . 80.86(15) no
O15 V8 O17 V6 . . 0.98(14) no
O15 V8 O17 V6 2_766 . 4.6(6) no
O16 V6 O17 V8 . . 178.29(18) no
O25 V6 O17 V8 2_766 . -2.9(4) no
O24 V6 O17 V8 2_766 . 77.98(16) no
O18 V6 O17 V8 . . -79.83(16) no
O15 V6 O17 V8 . . -0.94(14) no
O20 V7 O18 V6 . . 175.34(17) no
O19 V7 O18 V6 . . 71.39(17) no
O28 V7 O18 V6 2_766 . -27.4(4) no
O21 V7 O18 V6 . . -84.12(16) no
O15 V7 O18 V6 . . -8.18(14) no
O16 V6 O18 V7 . . -179.39(18) no
O25 V6 O18 V7 2_766 . -74.31(17) no
O24 V6 O18 V7 2_766 . 22.0(4) no
O17 V6 O18 V7 . . 84.54(16) no
O15 V6 O18 V7 . . 8.12(14) no
O20 V7 O19 V9 . 2_766 -174.79(17) no
O18 V7 O19 V9 . 2_766 -70.22(18) no
O28 V7 O19 V9 2_766 2_766 84.62(17) no
O21 V7 O19 V9 . 2_766 27.9(4) no
O15 V7 O19 V9 . 2_766 8.71(15) no
O17 V8 O21 V10 . . 178.58(14) no
O27 V8 O21 V10 . . 70.52(15) no
O28 V8 O21 V10 . . -54.7(3) no
O15 V8 O21 V10 . . -94.86(13) no
O15 V8 O21 V10 2_766 . -14.93(12) no
O17 V8 O21 V7 . . -73.29(15) no
O27 V8 O21 V7 . . 178.65(14) no
O28 V8 O21 V7 . . 53.4(3) no
O15 V8 O21 V7 . . 13.27(12) no
O15 V8 O21 V7 2_766 . 93.20(13) no
O23 V10 O21 V8 . . -169.93(15) no
O22 V10 O21 V8 . . -65.92(15) no
O24 V10 O21 V8 . . 39.4(3) no
O28 V10 O21 V8 2_766 . 92.22(14) no
O15 V10 O21 V8 2_766 . 14.38(11) no
O23 V10 O21 V7 . . 77.26(15) no
O22 V10 O21 V7 . . -178.74(13) no
O24 V10 O21 V7 . . -73.4(3) no
O28 V10 O21 V7 2_766 . -20.60(12) no
O15 V10 O21 V7 2_766 . -98.44(13) no
O20 V7 O21 V8 . . 170.26(15) no
O18 V7 O21 V8 . . 66.76(15) no
O19 V7 O21 V8 . . -32.3(4) no
O28 V7 O21 V8 2_766 . -91.53(14) no
O15 V7 O21 V8 . . -12.73(12) no
O20 V7 O21 V10 . . -77.20(16) no
O18 V7 O21 V10 . . 179.31(14) no
O19 V7 O21 V10 . . 80.3(3) no
O28 V7 O21 V10 2_766 . 21.01(12) no
O15 V7 O21 V10 . . 99.81(13) no
O23 V10 O22 V9 . . -174.95(16) no
O24 V10 O22 V9 . . -70.58(18) no
O21 V10 O22 V9 . . 84.25(17) no
O28 V10 O22 V9 2_766 . 24.9(4) no
O15 V10 O22 V9 2_766 . 7.96(15) no
O26 V9 O22 V10 . . 177.85(18) no
O25 V9 O22 V10 . . 73.27(17) no
O19 V9 O22 V10 2_766 . -23.5(4) no
O27 V9 O22 V10 . . -83.15(17) no
O15 V9 O22 V10 2_766 . -7.78(14) no
O23 V10 O24 V6 . 2_766 174.81(17) no
O22 V10 O24 V6 . 2_766 69.83(17) no
O21 V10 O24 V6 . 2_766 -34.8(4) no
O28 V10 O24 V6 2_766 2_766 -85.46(16) no
O15 V10 O24 V6 2_766 2_766 -10.07(15) no
O26 V9 O25 V6 . 2_766 -178.72(17) no
O19 V9 O25 V6 2_766 2_766 76.94(17) no
O22 V9 O25 V6 . 2_766 -77.49(17) no
O27 V9 O25 V6 . 2_766 -3.7(4) no
O15 V9 O25 V6 2_766 2_766 -0.65(15) no
O17 V8 O27 V9 . . 179.91(14) no
O28 V8 O27 V9 . . 78.87(16) no
O21 V8 O27 V9 . . -80.86(16) no
O15 V8 O27 V9 . . -2.5(6) no
O15 V8 O27 V9 2_766 . -1.10(15) no
O26 V9 O27 V8 . . 179.28(18) no
O25 V9 O27 V8 . . 4.2(4) no
O19 V9 O27 V8 2_766 . -78.24(17) no
O22 V9 O27 V8 . . 79.62(17) no
O15 V9 O27 V8 2_766 . 1.05(14) no
O17 V8 O28 V7 . 2_766 -179.99(14) no
O27 V8 O28 V7 . 2_766 -71.58(15) no
O21 V8 O28 V7 . 2_766 53.6(3) no
O15 V8 O28 V7 . 2_766 93.67(13) no
O15 V8 O28 V7 2_766 2_766 13.83(12) no
O17 V8 O28 V10 . 2_766 73.51(15) no
O27 V8 O28 V10 . 2_766 -178.08(14) no
O21 V8 O28 V10 . 2_766 -52.9(3) no
O15 V8 O28 V10 . 2_766 -12.83(12) no
O15 V8 O28 V10 2_766 2_766 -92.67(13) no
O2w Na1 O1w Na2 2_665 . 173.96(16) no
O2w Na1 O1w Na2 . . -6.04(16) no
O14 Na1 O1w Na2 . . 95.65(17) no
O14 Na1 O1w Na2 2_665 . -84.35(17) no
O3w Na2 O1w Na1 . . -173.01(19) no
O2w Na2 O1w Na1 . . 6.15(17) no
O5w Na2 O1w Na1 . . 79.9(6) no
O4w Na2 O1w Na1 . . -84.22(19) no
O6w Na2 O1w Na1 . . 100.93(18) no
O1w Na2 O2w Na1 . . -5.86(15) no
O5w Na2 O2w Na1 . . -169.52(14) no
O4w Na2 O2w Na1 . . 94.93(15) no
O6w Na2 O2w Na1 . . -83.69(15) no
O1w Na1 O2w Na2 . . 6.05(16) no
O1w Na1 O2w Na2 2_665 . -173.95(16) no
O14 Na1 O2w Na2 . . -72.52(15) no
O14 Na1 O2w Na2 2_665 . 107.48(15) no
O3w Na2 O5w Na3 . . -92.75(17) no
O2w Na2 O5w Na3 . . 86.07(15) no
O1w Na2 O5w Na3 . . 13.6(6) no
O4w Na2 O5w Na3 . . 178.04(14) no
O6w Na2 O5w Na3 . . -6.95(13) no
O7w Na3 O5w Na2 . . -76.13(14) no
O8w Na3 O5w Na2 . . 100.42(14) no
O6w Na3 O5w Na2 . . 7.35(14) no
O10w Na3 O5w Na2 . . -172.21(13) no
O7w Na3 O6w Na2 . . 77.53(14) no
O8w Na3 O6w Na2 . . -102.12(13) no
O9w Na3 O6w Na2 . . 174.68(13) no
O5w Na3 O6w Na2 . . -6.86(13) no
O3w Na2 O6w Na3 . . 101.96(16) no
O2w Na2 O6w Na3 . . -85.11(15) no
O1w Na2 O6w Na3 . . -167.02(17) no
O5w Na2 O6w Na3 . . 6.95(13) no
O11w Na4 O9w Na3 . . 94.06(18) no
O14w Na4 O9w Na3 . . -84.50(15) no
O12w Na4 O9w Na3 . . -171.66(14) no
O10w Na4 O9w Na3 . . 7.27(13) no
O7w Na3 O9w Na4 . . -103.47(15) no
O8w Na3 O9w Na4 . . 79.99(15) no
O6w Na3 O9w Na4 . . 173.02(14) no
O10w Na3 O9w Na4 . . -7.50(14) no
O7w Na3 O10w Na4 . . 103.98(14) no
O8w Na3 O10w Na4 . . -76.18(14) no
O9w Na3 O10w Na4 . . 7.15(13) no
O5w Na3 O10w Na4 . . -171.30(13) no
O11w Na4 O10w Na3 . . -104.72(17) no
O9w Na4 O10w Na3 . . -7.19(13) no
O14w Na4 O10w Na3 . . 80.72(14) no
O13w Na4 O10w Na3 . . 166.24(14) no
O11w Na4 O13w Na5 . . -169.93(18) no
O14w Na4 O13w Na5 . . 8.97(14) no
O12w Na4 O13w Na5 . . 96.22(14) no
O10w Na4 O13w Na5 . . -82.35(14) no
O16 Na5 O13w Na4 2_656 . -108.23(15) no
O16 Na5 O13w Na4 . . 71.77(15) no
O14w Na5 O13w Na4 . . -9.11(14) no
O14w Na5 O13w Na4 2_656 . 170.89(14) no
O16 Na5 O14w Na4 2_656 . 89.09(14) no
O16 Na5 O14w Na4 . . -90.91(14) no
O13w Na5 O14w Na4 2_656 . -170.77(14) no
O13w Na5 O14w Na4 . . 9.23(14) no
O9w Na4 O14w Na5 . . 167.16(14) no
O12w Na4 O14w Na5 . . -99.66(14) no
O13w Na4 O14w Na5 . . -9.29(14) no
O10w Na4 O14w Na5 . . 83.52(14) no
